data_7224227
loop_
_publ_author_name
'Ar\'i\~nez-Soriano, J.'
'Albalad, J.'
'P\'erez-Carvajal, J.'
'Imaz, I.'
'Busqu\'e, F.'
'Juanhuix, J.'
'Maspoch, D.'

_publ_section_title
;
 Two-step synthesis of heterometallic coordination polymers using a
 polyazamacrocyclic linker
;
_journal_issue 22
_journal_name_full CrystEngComm
_journal_page_first 4196
_journal_paper_doi 10.1039/C5CE02520F
_journal_volume 18
_journal_year 2016
_chemical_formula_moiety 'C30 H36 N6 Ni O10, H2O'
_chemical_formula_sum 'C30 H38 N6 Ni O11'
_chemical_formula_weight 715.36
_chemical_name_systematic 4
_space_group_crystal_system monoclinic
_space_group_IT_number 15
_space_group_name_Hall '-C 2yc'
_space_group_name_H-M_alt 'C 1 2/c 1'
_symmetry_space_group_name_Hall '-C 2yc'
_symmetry_space_group_name_H-M 'C 1 2/c 1'
_atom_sites_solution_hydrogens geom
_audit_creation_method SHELXL-2013
_audit_update_record
;
2015-12-22 deposited with the CCDC.
2016-02-11 downloaded from the CCDC.
;
_cell_angle_alpha 90
_cell_angle_beta 106.22(5)
_cell_angle_gamma 90
_cell_formula_units_Z 4
_cell_length_a 18.780(4)
_cell_length_b 18.110(4)
_cell_length_c 9.200(2)
_cell_measurement_reflns_used 1692
_cell_measurement_temperature 150(2)
_cell_measurement_theta_max 26.7
_cell_measurement_theta_min 2
_cell_volume 3004.4(14)
_computing_cell_refinement 'CrystalClear-SM Expert  (Rigaku, 2011)'
_computing_data_collection 'CrystalClear-SM Expert (Rigaku, 2011)'
_computing_data_reduction 'CrystalClear-SM Expert  (Rigaku, 2011)'
_computing_structure_refinement 'SHELXL-2013 (Sheldrick, 2013)'
_computing_structure_solution 'SIR2011 (POlidori 2011)'
_diffrn_ambient_temperature 150(2)
_diffrn_detector_area_resol_mean 28.5714
_diffrn_measured_fraction_theta_full 0.971
_diffrn_measured_fraction_theta_max 0.969
_diffrn_measurement_device_type 'Rigaku Saturn724+'
_diffrn_measurement_method 'profile data from \w-scans'
_diffrn_radiation_type synchrotron
_diffrn_radiation_wavelength 0.6889
_diffrn_reflns_av_R_equivalents 0.0422
_diffrn_reflns_av_unetI/netI 0.0585
_diffrn_reflns_Laue_measured_fraction_full 0.971
_diffrn_reflns_Laue_measured_fraction_max 0.969
_diffrn_reflns_limit_h_max 22
_diffrn_reflns_limit_h_min -23
_diffrn_reflns_limit_k_max 22
_diffrn_reflns_limit_k_min -21
_diffrn_reflns_limit_l_max 10
_diffrn_reflns_limit_l_min -11
_diffrn_reflns_number 5619
_diffrn_reflns_point_group_measured_fraction_full 0.971
_diffrn_reflns_point_group_measured_fraction_max 0.969
_diffrn_reflns_theta_full 25.242
_diffrn_reflns_theta_max 25.510
_diffrn_reflns_theta_min 2.249
_exptl_absorpt_coefficient_mu 0.668
_exptl_absorpt_correction_type none
_exptl_crystal_colour white
_exptl_crystal_density_diffrn 1.582
_exptl_crystal_description prisme
_exptl_crystal_F_000 1496
_exptl_crystal_size_max 0.4
_exptl_crystal_size_mid 0.3
_exptl_crystal_size_min 0.28
_refine_diff_density_max 0.896
_refine_diff_density_min -1.069
_refine_diff_density_rms 0.087
_refine_ls_extinction_method none
_refine_ls_goodness_of_fit_ref 1.085
_refine_ls_hydrogen_treatment constr
_refine_ls_matrix_type full
_refine_ls_number_parameters 218
_refine_ls_number_reflns 2984
_refine_ls_number_restraints 0
_refine_ls_restrained_S_all 1.085
_refine_ls_R_factor_all 0.1095
_refine_ls_R_factor_gt 0.0841
_refine_ls_shift/su_max 0.000
_refine_ls_shift/su_mean 0.000
_refine_ls_structure_factor_coef Fsqd
_refine_ls_weighting_details
;
 w=1/[\s^2^(Fo^2^)+(0.1699P)^2^]
 where P=(Fo^2^+2Fc^2^)/3
;
_refine_ls_weighting_scheme calc
_refine_ls_wR_factor_gt 0.2394
_refine_ls_wR_factor_ref 0.2671
_reflns_Friedel_coverage 0.000
_reflns_number_gt 2077
_reflns_number_total 2984
_reflns_threshold_expression 'I > 2\s(I)'
_cod_data_source_file c5ce02520f2.cif
_cod_data_source_block shelxl
_cod_depositor_comments 'Adding full bibliography for 7224225--7224230.cif.'
_cod_original_cell_volume 3004.4(17)
_cod_database_code 7224227
_shelx_space_group_comment
;
The symmetry employed for this shelxl refinement is uniquely defined
by the following loop, which should always be used as a source of
symmetry information in preference to the above space-group names.
They are only intended as comments.
;
_shelxl_version_number 2013-2

loop_
_space_group_symop_operation_xyz
'x, y, z'
'-x, y, -z+1/2'
'x+1/2, y+1/2, z'
'-x+1/2, y+1/2, -z+1/2'
'-x, -y, -z'
'x, -y, z-1/2'
'-x+1/2, -y+1/2, -z'
'x+1/2, -y+1/2, z-1/2'

loop_
_atom_site_label
_atom_site_type_symbol
_atom_site_fract_x
_atom_site_fract_y
_atom_site_fract_z
_atom_site_U_iso_or_equiv
_atom_site_adp_type
_atom_site_occupancy
_atom_site_site_symmetry_order
_atom_site_calc_flag
_atom_site_refinement_flags_posn
_atom_site_refinement_flags_adp
_atom_site_refinement_flags_occupancy
C1 C 0.3578(3) 0.2316(3) 0.0733(7) 0.091(2) Uani 1 1 d . . .
H1A H 0.3205 0.1979 0.0891 0.109 Uiso 1 1 calc R U .
H1B H 0.3341 0.2634 -0.0112 0.109 Uiso 1 1 calc R U .
C2 C 0.4565(3) 0.2312(3) -0.0579(7) 0.089(2) Uani 1 1 d . . .
H2A H 0.4212 0.2628 -0.1277 0.107 Uiso 1 1 calc R U .
H2B H 0.4766 0.1970 -0.1173 0.107 Uiso 1 1 calc R U .
C3 C 0.5193(3) 0.2787(3) 0.0381(7) 0.0875(19) Uani 1 1 d . . .
H3A H 0.5480 0.2993 -0.0251 0.105 Uiso 1 1 calc R U .
H3B H 0.4990 0.3192 0.0828 0.105 Uiso 1 1 calc R U .
C4 C 0.6130(3) 0.2791(3) 0.2842(7) 0.089(2) Uani 1 1 d . . .
H4A H 0.5828 0.3190 0.3050 0.107 Uiso 1 1 calc R U .
H4B H 0.6542 0.3005 0.2549 0.107 Uiso 1 1 calc R U .
C5 C 0.3863(3) 0.1201(2) -0.0447(6) 0.0705(15) Uani 1 1 d . . .
H5A H 0.3653 0.0907 0.0214 0.085 Uiso 1 1 calc R U .
H5B H 0.4262 0.0918 -0.0653 0.085 Uiso 1 1 calc R U .
C6 C 0.3260(3) 0.1336(3) -0.1947(6) 0.0710(14) Uani 1 1 d . . .
C7 C 0.2409(2) 0.0607(3) -0.3991(5) 0.0629(12) Uani 1 1 d . . .
C8 C 0.2092(3) 0.1187(3) -0.4930(6) 0.0729(15) Uani 1 1 d . . .
H8 H 0.2246 0.1669 -0.4667 0.087 Uiso 1 1 calc R U .
C9 C 0.1544(3) 0.1047(3) -0.6267(6) 0.0733(15) Uani 1 1 d . . .
H9 H 0.1328 0.1437 -0.6892 0.088 Uiso 1 1 calc R U .
C10 C 0.1317(3) 0.0331(3) -0.6676(6) 0.0679(14) Uani 1 1 d . . .
C11 C 0.1649(3) -0.0246(3) -0.5758(6) 0.0743(15) Uani 1 1 d . . .
H11 H 0.1512 -0.0730 -0.6045 0.089 Uiso 1 1 calc R U .
C12 C 0.2186(3) -0.0108(3) -0.4407(6) 0.0689(14) Uani 1 1 d . . .
H12 H 0.2397 -0.0499 -0.3778 0.083 Uiso 1 1 calc R U .
C13 C 0.0746(3) 0.0188(3) -0.8128(6) 0.0728(15) Uani 1 1 d . . .
C14 C 0.6163(4) 0.1838(3) 0.0988(8) 0.0893(19) Uani 1 1 d . . .
H14A H 0.6675 0.1985 0.1421 0.107 Uiso 1 1 calc R U .
H14B H 0.6044 0.1907 -0.0099 0.107 Uiso 1 1 calc R U .
C15 C 0.6088(3) 0.1020(3) 0.1314(6) 0.0725(15) Uani 1 1 d . . .
N1 N 0.4169(2) 0.1886(2) 0.0343(5) 0.0712(13) Uani 1 1 d . . .
N2 N 0.5680(2) 0.2325(2) 0.1594(5) 0.0727(13) Uani 1 1 d . . .
N3 N 0.2962(2) 0.0694(2) -0.2612(4) 0.0624(11) Uani 1 1 d . . .
H3 H 0.3132 0.0294 -0.2134 0.075 Uiso 1 1 calc R U .
O1 O 0.3073(2) 0.1949(2) -0.2459(5) 0.1014(16) Uani 1 1 d . . .
O2 O 0.0440(2) 0.0730(2) -0.8938(4) 0.0836(12) Uani 1 1 d . . .
O1W O 0.5000 0.0655(4) -0.2500 0.175(5) Uani 1 2 d S T P
O3 O 0.0571(2) -0.0481(2) -0.8487(4) 0.0822(12) Uani 1 1 d . . .
H3C H 0.0252 -0.0493 -0.9304 0.123 Uiso 1 1 calc R U .
O4 O 0.55889(19) 0.08349(18) 0.1909(4) 0.0685(10) Uani 1 1 d . . .
O5 O 0.6527(2) 0.0589(2) 0.0969(5) 0.0879(12) Uani 1 1 d . . .
Ni1 Ni 0.5000 0.16424(4) 0.2500 0.0640(4) Uani 1 2 d S T P

loop_
_atom_site_aniso_label
_atom_site_aniso_U_11
_atom_site_aniso_U_22
_atom_site_aniso_U_33
_atom_site_aniso_U_23
_atom_site_aniso_U_13
_atom_site_aniso_U_12
C1 0.074(3) 0.056(3) 0.095(4) -0.013(3) -0.057(3) 0.018(2)
C2 0.096(4) 0.053(3) 0.074(4) 0.016(3) -0.050(3) -0.014(3)
C3 0.082(3) 0.049(3) 0.088(4) 0.017(3) -0.047(3) -0.010(2)
C4 0.073(3) 0.044(2) 0.103(4) 0.017(3) -0.052(3) -0.015(2)
C5 0.067(3) 0.041(2) 0.067(3) -0.002(2) -0.041(2) -0.003(2)
C6 0.065(3) 0.048(3) 0.066(3) -0.003(2) -0.036(2) 0.000(2)
C7 0.056(2) 0.058(3) 0.051(3) -0.007(2) -0.0237(19) 0.000(2)
C8 0.068(3) 0.050(3) 0.069(3) -0.011(2) -0.035(2) 0.003(2)
C9 0.073(3) 0.047(3) 0.066(3) -0.003(2) -0.036(2) 0.007(2)
C10 0.062(3) 0.053(3) 0.060(3) -0.010(2) -0.029(2) 0.004(2)
C11 0.074(3) 0.047(3) 0.071(3) -0.009(2) -0.031(2) -0.003(2)
C12 0.068(3) 0.051(3) 0.060(3) 0.002(2) -0.029(2) -0.001(2)
C13 0.072(3) 0.047(3) 0.069(3) -0.009(2) -0.031(2) 0.002(2)
C14 0.080(4) 0.060(3) 0.101(5) 0.022(3) -0.018(3) -0.006(3)
C15 0.070(3) 0.055(3) 0.063(3) -0.003(2) -0.031(3) 0.005(2)
N1 0.070(2) 0.0342(18) 0.071(3) -0.0021(18) -0.044(2) 0.0019(17)
N2 0.068(2) 0.039(2) 0.077(3) 0.0112(19) -0.036(2) -0.0001(17)
N3 0.059(2) 0.0452(19) 0.055(2) -0.0005(17) -0.0294(17) 0.0023(16)
O1 0.110(3) 0.050(2) 0.087(3) -0.001(2) -0.067(2) -0.002(2)
O2 0.083(2) 0.053(2) 0.075(2) -0.0087(18) -0.0446(18) 0.0113(17)
O1W 0.172(8) 0.043(3) 0.360(15) 0.000 0.156(9) 0.000
O3 0.088(2) 0.056(2) 0.066(2) -0.0030(16) -0.0390(18) -0.0087(17)
O4 0.062(2) 0.0420(17) 0.074(2) -0.0021(16) -0.0263(17) -0.0011(14)
O5 0.101(3) 0.066(2) 0.083(3) -0.001(2) 0.002(2) -0.005(2)
Ni1 0.0604(6) 0.0292(5) 0.0678(7) 0.000 -0.0393(4) 0.000

loop_
_atom_type_symbol
_atom_type_description
_atom_type_scat_dispersion_real
_atom_type_scat_dispersion_imag
_atom_type_scat_source
C C 0.0033 0.0016 'International Tables Vol C Tables 4.2.6.8 and 6.1.1.4'
N N 0.0061 0.0033 'International Tables Vol C Tables 4.2.6.8 and 6.1.1.4'
O O 0.0106 0.0060 'International Tables Vol C Tables 4.2.6.8 and 6.1.1.4'
Ni Ni 0.3393 1.1124 'International Tables Vol C Tables 4.2.6.8 and 6.1.1.4'
H H 0.0000 0.0000 'International Tables Vol C Tables 4.2.6.8 and 6.1.1.4'

loop_
_geom_angle_atom_site_label_1
_geom_angle_atom_site_label_2
_geom_angle_atom_site_label_3
_geom_angle
_geom_angle_site_symmetry_1
_geom_angle_site_symmetry_3
N1 C1 C4 112.8(4) . 2_655
N1 C2 C3 113.0(5) . .
N2 C3 C2 109.3(4) . .
N2 C4 C1 109.4(4) . 2_655
N1 C5 C6 113.3(4) . .
O1 C6 N3 124.6(4) . .
O1 C6 C5 123.5(4) . .
N3 C6 C5 111.9(4) . .
C8 C7 C12 119.5(4) . .
C8 C7 N3 124.0(4) . .
C12 C7 N3 116.4(4) . .
C7 C8 C9 119.9(4) . .
C10 C9 C8 120.5(4) . .
C11 C10 C9 119.5(4) . .
C11 C10 C13 120.6(4) . .
C9 C10 C13 119.9(4) . .
C10 C11 C12 120.2(5) . .
C7 C12 C11 120.4(4) . .
O2 C13 O3 122.8(4) . .
O2 C13 C10 119.3(4) . .
O3 C13 C10 117.9(4) . .
N2 C14 C15 113.8(5) . .
O5 C15 O4 125.1(5) . .
O5 C15 C14 117.1(6) . .
O4 C15 C14 117.8(5) . .
C5 N1 C1 110.3(4) . .
C5 N1 C2 110.1(5) . .
C1 N1 C2 113.1(4) . .
C5 N1 Ni1 110.9(3) . .
C1 N1 Ni1 106.1(3) . .
C2 N1 Ni1 106.0(3) . .
C4 N2 C14 110.7(5) . .
C4 N2 C3 111.0(4) . .
C14 N2 C3 111.4(5) . .
C4 N2 Ni1 107.7(4) . .
C14 N2 Ni1 107.6(3) . .
C3 N2 Ni1 108.3(3) . .
C6 N3 C7 127.5(4) . .
C15 O4 Ni1 117.4(3) . .
O4 Ni1 O4 85.9(2) . 2_655
O4 Ni1 N2 168.15(17) . 2_655
O4 Ni1 N2 83.05(17) 2_655 2_655
O4 Ni1 N2 83.05(17) . .
O4 Ni1 N2 168.15(17) 2_655 .
N2 Ni1 N2 108.2(2) 2_655 .
O4 Ni1 N1 94.89(14) . 2_655
O4 Ni1 N1 102.01(15) 2_655 2_655
N2 Ni1 N1 83.18(16) 2_655 2_655
N2 Ni1 N1 83.32(16) . 2_655
O4 Ni1 N1 102.01(15) . .
O4 Ni1 N1 94.89(14) 2_655 .
N2 Ni1 N1 83.32(16) 2_655 .
N2 Ni1 N1 83.18(16) . .
N1 Ni1 N1 156.87(19) 2_655 .

loop_
_geom_bond_atom_site_label_1
_geom_bond_atom_site_label_2
_geom_bond_distance
_geom_bond_site_symmetry_2
C1 N1 1.481(7) .
C1 C4 1.535(7) 2_655
C2 N1 1.490(7) .
C2 C3 1.526(6) .
C3 N2 1.487(6) .
C4 N2 1.484(6) .
C4 C1 1.535(7) 2_655
C5 N1 1.471(5) .
C5 C6 1.540(6) .
C6 O1 1.219(6) .
C6 N3 1.361(6) .
C7 C8 1.384(7) .
C7 C12 1.383(7) .
C7 N3 1.406(5) .
C8 C9 1.389(6) .
C9 C10 1.384(6) .
C10 C11 1.378(7) .
C10 C13 1.484(6) .
C11 C12 1.387(6) .
C13 O2 1.268(6) .
C13 O3 1.274(6) .
C14 N2 1.481(8) .
C14 C15 1.525(7) .
C15 O5 1.239(7) .
C15 O4 1.255(7) .
N1 Ni1 2.200(3) .
N2 Ni1 2.109(5) .
O4 Ni1 1.999(4) .
Ni1 O4 1.999(4) 2_655
Ni1 N2 2.109(5) 2_655
Ni1 N1 2.200(3) 2_655
